data_9017635
loop_
_publ_author_name
'Gatta, G. D.'
'Nenert, G.'
'Guastella, G.'
'Lotti, P.'
'Guastoni, A.'
'Rizzato, S.'

_publ_section_title
;
 A single-crystal neutron and X-ray diffraction study of a Li,Be-bearing brittle mica
 Note: Neutron, T = 20 K
;
_journal_name_full 'Mineralogical Magazine'
_journal_page_first 55
_journal_page_last 72
_journal_volume 78
_journal_year 2014
_chemical_compound_source 'the Harding pegmatite, Picuris Range, New Mexico, USA'
_chemical_formula_sum 'Al3.864 Be0.16 Ca0.81 H1.672 Li0.291 Na0.19 O12 Si1.904'
_chemical_name_mineral Bityite
_space_group_IT_number 15
_space_group_name_Hall '-C 2yc'
_space_group_name_H-M_alt 'C 1 2/c 1'
_symmetry_space_group_name_H-M 'C 1 2/c 1'
_cell_angle_alpha 90
_cell_angle_beta 95.459
_cell_angle_gamma 90
_cell_formula_units_Z 4
_cell_length_a 5.0590
_cell_length_b 8.7909
_cell_length_c 19.0176
_cell_volume 841.937
_database_code_amcsd 0020140
_diffrn_ambient_temperature 20
_exptl_crystal_density_diffrn 3.090
_cod_data_source_file inputs/fixed/downloads/18/18542.cif
_cod_data_source_block 18542
_cod_original_formula_sum '(Ca.81 Na.19) Li.291 Al3.864 Si1.904 Be.16 O12 H1.672'
_cod_database_code 9017635

loop_
_space_group_symop_operation_xyz
x,y,z
1/2+x,1/2+y,z
x,-y,1/2+z
1/2+x,1/2-y,1/2+z
-x,y,1/2-z
1/2-x,1/2+y,1/2-z
-x,-y,-z
1/2-x,1/2-y,-z

loop_
_atom_site_aniso_label
_atom_site_aniso_U_11
_atom_site_aniso_U_22
_atom_site_aniso_U_33
_atom_site_aniso_U_12
_atom_site_aniso_U_13
_atom_site_aniso_U_23
Ca -0.00640 0.00840 0.00810 0.00000 0.00120 0.00000
Na -0.00640 0.00840 0.00810 0.00000 0.00120 0.00000
AlM2 0.00250 0.00270 0.00420 -0.00030 0.00020 0.00130
AlT1 0.00200 0.00280 0.00500 -0.00030 0.00020 -0.00020
SiT1 0.00200 0.00280 0.00500 -0.00030 0.00020 -0.00020
BeT1 0.00200 0.00280 0.00500 -0.00030 0.00020 -0.00020
AlT2 0.00180 0.00280 0.00270 0.00030 -0.00020 -0.00050
SiT2 0.00180 0.00280 0.00270 0.00030 -0.00020 -0.00050
BeT2 0.00180 0.00280 0.00270 0.00030 -0.00020 -0.00050
O1 0.00420 0.00570 0.00830 0.00140 0.00000 -0.00120
O2 0.00610 0.00450 0.00710 0.00100 0.00080 0.00040
O3 0.00680 0.00860 0.00630 -0.00010 0.00200 0.00070
O4 0.00770 0.00540 0.00650 0.00090 0.00020 0.00020
O5 0.00770 0.00520 0.00580 -0.00040 -0.00020 -0.00120
O6 0.00550 0.00400 0.00740 -0.00080 0.00200 -0.00030
H1 0.01700 0.01600 0.05100 0.00100 0.01200 -0.01300
H2 0.03500 0.05100 0.01900 -0.01100 0.01300 -0.01400

loop_
_atom_site_label
_atom_site_fract_x
_atom_site_fract_y
_atom_site_fract_z
_atom_site_occupancy
_atom_site_U_iso_or_equiv
Ca 0.00000 0.09240 0.25000 0.81000 0.00760
Na 0.00000 0.09240 0.25000 0.19000 0.00760
LiM1 0.25000 0.75000 0.00000 0.29100 0.00300
AlM2 0.74650 0.91540 0.99970 1.00000 0.00310
AlT1 0.46540 0.92510 0.14400 0.48000 0.00330
SiT1 0.46540 0.92510 0.14400 0.50000 0.00330
BeT1 0.46540 0.92510 0.14400 0.02000 0.00330
AlT2 0.45540 0.25510 0.14400 0.45200 0.00240
SiT2 0.45540 0.25510 0.14400 0.45200 0.00240
BeT2 0.45540 0.25510 0.14400 0.06000 0.00240
O1 0.95655 0.44037 0.05592 1.00000 0.00610
O2 0.39055 0.25211 0.05585 1.00000 0.00590
O3 0.36028 0.08880 0.17679 1.00000 0.00710
O4 0.28033 0.77942 0.16820 1.00000 0.00660
O5 0.28007 0.39346 0.17817 1.00000 0.00630
O6 0.45186 0.56632 0.05081 1.00000 0.00560
H1 0.06180 0.36630 0.65590 0.56200 0.02800
H2 0.09920 0.44180 0.59430 0.27400 0.03400

loop_
_cod_changelog_entry_id
_cod_changelog_entry_author
_cod_changelog_entry_date
_cod_changelog_entry_text
1 'Vaitkus, Antanas' 2024-01-03T19:00:00+02:00
;
 Corrected atom-site coordinates after consulting the updated version of AMCSD
 entry 0020140. Added the _cell_formula_units_Z data item.
;

loop_
_cod_related_entry_id
_cod_related_entry_database
_cod_related_entry_code
1 AMCSD 0020140
